data_2204144
loop_
_publ_author_name
'Huo, Li-Hua'
'Gao, Shan '
'Xu, Shi-Xiao'
'Zhao, Hui'
'Ng, Seik Weng'

_publ_section_title
;
 Polymeric diaqua(naphthalene-2,7-disulfonato)barium(II)
;
_journal_issue 9
_journal_name_full 'Acta Crystallographica Section E'
_journal_page_first m1240
_journal_page_last m1241
_journal_paper_doi 10.1107/S1600536804019348
_journal_volume 60
_journal_year 2004
_chemical_formula_iupac '[Ba (C10 H6 O6 S2) (H2 O)2]'
_chemical_formula_moiety 'C10 H10 Ba O8 S2'
_chemical_formula_sum 'C10 H10 Ba O8 S2'
_chemical_formula_weight 459.64
_chemical_name_systematic
;
Diaqua(napthalene-2,7-disulfonato)barium(II)
;
_space_group_IT_number 33
_symmetry_cell_setting orthorhombic
_symmetry_space_group_name_Hall 'P 2c -2n'
_symmetry_space_group_name_H-M 'P n a 21'
_atom_sites_solution_hydrogens geom
_atom_sites_solution_primary direct
_atom_sites_solution_secondary difmap
_audit_creation_method SHELXL-97
_cell_angle_alpha 90
_cell_angle_beta 90
_cell_angle_gamma 90
_cell_formula_units_Z 4
_cell_length_a 13.2980(10)
_cell_length_b 19.333(3)
_cell_length_c 5.3590(5)
_cell_measurement_reflns_used 12090
_cell_measurement_temperature 295(2)
_cell_measurement_theta_max 27.4
_cell_measurement_theta_min 3.7
_cell_volume 1377.7(3)
_computing_cell_refinement RAPID-AUTO
_computing_data_collection 'RAPID-AUTO (Rigaku, 1998)'
_computing_data_reduction 'CrystalStructure (Rigaku/MSC, 2002)'
_computing_molecular_graphics 'ORTEPII (Johnson, 1976)'
_computing_publication_material SHELXL97
_computing_structure_refinement 'SHELXL97 (Sheldrick, 1997)'
_computing_structure_solution 'SHELXS97 (Sheldrick, 1997)'
_diffrn_ambient_temperature 295(2)
_diffrn_detector_area_resol_mean 0
_diffrn_measured_fraction_theta_full 0.99
_diffrn_measured_fraction_theta_max 0.99
_diffrn_measurement_device_type 'Rigaku R-AXIS RAPID'
_diffrn_measurement_method '\w scan'
_diffrn_radiation_monochromator graphite
_diffrn_radiation_source 'fine-focus sealed tube'
_diffrn_radiation_type MoK\a
_diffrn_radiation_wavelength 0.71073
_diffrn_reflns_av_R_equivalents 0.0375
_diffrn_reflns_av_sigmaI/netI 0.0243
_diffrn_reflns_limit_h_max 17
_diffrn_reflns_limit_h_min -17
_diffrn_reflns_limit_k_max 25
_diffrn_reflns_limit_k_min -25
_diffrn_reflns_limit_l_max 6
_diffrn_reflns_limit_l_min -6
_diffrn_reflns_number 12606
_diffrn_reflns_theta_full 27.5
_diffrn_reflns_theta_max 27.5
_diffrn_reflns_theta_min 3.1
_diffrn_standards_decay_% 0
_diffrn_standards_interval_count 0
_diffrn_standards_interval_time 0
_diffrn_standards_number 0
_exptl_absorpt_coefficient_mu 3.221
_exptl_absorpt_correction_T_max 0.595
_exptl_absorpt_correction_T_min 0.379
_exptl_absorpt_correction_type multi-scan
_exptl_absorpt_process_details '(ABSCOR; Higashi, 1995)'
_exptl_crystal_colour colorless
_exptl_crystal_density_diffrn 2.216
_exptl_crystal_density_method 'not measured'
_exptl_crystal_description Block
_exptl_crystal_F_000 888
_exptl_crystal_size_max 0.38
_exptl_crystal_size_mid 0.26
_exptl_crystal_size_min 0.18
_refine_diff_density_max 0.99
_refine_diff_density_min -0.33
_refine_ls_abs_structure_details 'Flack (1983); 1265 Friedel pairs'
_refine_ls_abs_structure_Flack 0.02(2)
_refine_ls_extinction_method none
_refine_ls_goodness_of_fit_ref 1.04
_refine_ls_hydrogen_treatment mixed
_refine_ls_matrix_type full
_refine_ls_number_parameters 202
_refine_ls_number_reflns 2993
_refine_ls_number_restraints 9
_refine_ls_restrained_S_all 1.03
_refine_ls_R_factor_all 0.035
_refine_ls_R_factor_gt 0.028
_refine_ls_shift/su_max 0.001
_refine_ls_shift/su_mean <0.001
_refine_ls_structure_factor_coef Fsqd
_refine_ls_weighting_details 'calc w=1/[\s^2^(Fo^2^)+(0.0372P)^2^+0.576P] where P=(Fo^2^+2Fc^2^)/3'
_refine_ls_weighting_scheme calc
_refine_ls_wR_factor_gt 0.060
_refine_ls_wR_factor_ref 0.063
_reflns_number_gt 2623
_reflns_number_total 2993
_reflns_threshold_expression 'I > 2\s(I)'
_cod_data_source_file ci6420.cif
_cod_data_source_block I
_cod_depositor_comments
;
The following automatic conversions were performed:
'_symmetry_cell_setting' value 'Orthorhombic' changed to 'orthorhombic'
according to '/home/saulius/struct/CIF-dictionaries/cif_core.dic'
dictionary named 'cif_core.dic' version 2.4.1 from 2010-06-29.

Automatic conversion script
Id: cif_fix_enum 1527 2010-12-29 10:47:43Z saulius 

The following automatic conversions were performed:

'_symmetry_cell_setting' value 'Orthorhombic' changed to
'orthorhombic' according to
/home/saulius/struct/CIF-dictionaries/cif_core.dic dictionary named
'cif_core.dic' version 2.4.1 from 2010-06-29.

Automatic conversion script
Id: cif_fix_values 1715 2011-07-08 13:25:40Z adriana 
;
_cod_original_sg_symbol_H-M 'P na 21'
_cod_database_code 2204144
_cod_database_fobs_code 2204144

loop_
_symmetry_equiv_pos_as_xyz
'x, y, z'
'-x, -y, z+1/2'
'-x+1/2, y+1/2, z+1/2'
'x+1/2, -y+1/2, z'

loop_
_atom_site_label
_atom_site_fract_x
_atom_site_fract_y
_atom_site_fract_z
_atom_site_U_iso_or_equiv
_atom_site_adp_type
_atom_site_calc_flag
_atom_site_refinement_flags
_atom_site_occupancy
_atom_site_type_symbol
Ba1 0.509810(10) 0.636450(10) 0.50000(10) 0.02642(8) Uani d D 1 Ba
S1 0.35105(6) 0.48057(4) 0.4981(3) 0.0237(2) Uani d . 1 S
S2 -0.14840(6) 0.25451(5) 0.4868(3) 0.0235(2) Uani d . 1 S
O1 0.3408(2) 0.55279(16) 0.5698(6) 0.0367(9) Uani d . 1 O
O2 0.3666(2) 0.43536(17) 0.7105(7) 0.0361(8) Uani d . 1 O
O3 0.4273(2) 0.47256(18) 0.3039(6) 0.0361(8) Uani d . 1 O
O4 -0.1040(3) 0.23244(18) 0.7197(6) 0.0370(8) Uani d . 1 O
O5 -0.1474(3) 0.20175(17) 0.2975(7) 0.0410(9) Uani d . 1 O
O6 -0.2494(2) 0.28260(19) 0.5242(12) 0.0477(9) Uani d . 1 O
O1W 0.3548(2) 0.73449(17) 0.4908(11) 0.0446(7) Uani d D 1 O
O2w 0.4153(2) 0.62978(15) 0.0138(12) 0.0353(7) Uani d D 1 O
C1 0.1766(3) 0.40608(19) 0.4706(12) 0.0226(9) Uani d . 1 C
C2 0.2349(3) 0.4560(2) 0.3640(8) 0.0230(10) Uani d . 1 C
C3 0.2040(3) 0.4891(2) 0.1422(8) 0.0270(10) Uani d . 1 C
C4 0.1144(3) 0.4725(2) 0.0369(9) 0.0240(10) Uani d . 1 C
C5 0.0509(3) 0.4218(2) 0.1451(8) 0.0240(10) Uani d . 1 C
C6 0.0823(3) 0.3881(2) 0.3647(8) 0.0230(10) Uani d . 1 C
C7 0.0191(3) 0.3369(2) 0.4746(15) 0.0240(10) Uani d . 1 C
C8 -0.0724(3) 0.3218(2) 0.3673(8) 0.0240(10) Uani d . 1 C
C9 -0.1062(3) 0.3568(2) 0.1519(9) 0.0270(10) Uani d . 1 C
C10 -0.0451(3) 0.4050(2) 0.0415(9) 0.0270(10) Uani d . 1 C
H1w1 0.312(3) 0.738(2) 0.374(5) 0.054 Uiso d D 1 H
H1w2 0.336(3) 0.758(2) 0.616(4) 0.054 Uiso d D 1 H
H2w1 0.359(2) 0.651(2) 0.014(9) 0.042 Uiso d D 1 H
H2w2 0.407(3) 0.5884(8) -0.032(9) 0.042 Uiso d D 1 H
H1 0.1987 0.3836 0.6139 0.027 Uiso calc R 1 H
H3 0.2450 0.5222 0.0682 0.032 Uiso calc R 1 H
H4 0.0943 0.4948 -0.1086 0.029 Uiso calc R 1 H
H7 0.0396 0.3138 0.6181 0.029 Uiso calc R 1 H
H9 -0.1693 0.3472 0.0855 0.033 Uiso calc R 1 H
H10 -0.0665 0.4272 -0.1032 0.032 Uiso calc R 1 H

loop_
_atom_site_aniso_label
_atom_site_aniso_U_11
_atom_site_aniso_U_22
_atom_site_aniso_U_33
_atom_site_aniso_U_12
_atom_site_aniso_U_13
_atom_site_aniso_U_23
Ba1 0.02370(10) 0.03290(10) 0.02270(10) 0.00220(10) 0.0016(3) 0.0053(2)
S1 0.0183(4) 0.0256(4) 0.0271(4) -0.0003(3) -0.0006(9) -0.0017(8)
S2 0.0207(4) 0.0271(4) 0.0227(5) 0.0000(3) -0.0016(8) 0.0037(7)
O1 0.032(2) 0.029(2) 0.049(2) -0.0010(10) -0.0040(10) -0.0140(10)
O2 0.031(2) 0.038(2) 0.039(2) -0.002(2) -0.010(2) 0.007(2)
O3 0.021(2) 0.048(2) 0.040(2) 0.000(2) 0.008(2) -0.010(2)
O4 0.046(2) 0.037(2) 0.028(2) -0.006(2) -0.009(2) 0.009(2)
O5 0.054(2) 0.040(2) 0.029(2) -0.018(2) 0.010(2) -0.005(2)
O6 0.0260(10) 0.056(2) 0.062(3) 0.0110(10) 0.013(2) 0.020(3)
O1w 0.040(2) 0.055(2) 0.039(2) 0.0120(10) 0.002(3) -0.008(3)
O2w 0.0360(10) 0.037(2) 0.033(2) 0.0040(10) -0.002(3) -0.009(2)
C1 0.021(2) 0.025(2) 0.022(3) 0.0030(10) -0.001(2) 0.001(2)
C2 0.021(2) 0.023(2) 0.026(2) 0.001(2) 0.001(2) -0.007(2)
C3 0.026(2) 0.026(2) 0.029(2) -0.001(2) 0.004(2) 0.005(2)
C4 0.030(2) 0.026(2) 0.017(3) 0.0010(10) 0.002(2) 0.003(2)
C5 0.024(2) 0.026(2) 0.022(2) 0.002(2) 0.002(2) -0.002(2)
C6 0.025(2) 0.024(2) 0.020(2) 0.000(2) -0.001(2) -0.002(2)
C7 0.024(2) 0.028(2) 0.019(3) 0.0020(10) -0.005(2) 0.000(2)
C8 0.025(2) 0.023(2) 0.025(2) 0.000(2) 0.003(2) -0.001(2)
C9 0.027(2) 0.029(2) 0.027(2) -0.001(2) -0.005(2) 0.001(2)
C10 0.028(2) 0.029(2) 0.024(3) 0.003(2) -0.007(2) 0.001(2)

loop_
_atom_type_symbol
_atom_type_description
_atom_type_scat_dispersion_real
_atom_type_scat_dispersion_imag
_atom_type_scat_source
C C 0.0033 0.0016 'International Tables Vol C Tables 4.2.6.8 and 6.1.1.4'
H H 0.0000 0.0000 'International Tables Vol C Tables 4.2.6.8 and 6.1.1.4'
O O 0.0106 0.0060 'International Tables Vol C Tables 4.2.6.8 and 6.1.1.4'
S S 0.1246 0.1234 'International Tables Vol C Tables 4.2.6.8 and 6.1.1.4'
Ba Ba -0.3244 2.2819 'International Tables Vol C Tables 4.2.6.8 and 6.1.1.4'

loop_
_geom_angle_atom_site_label_1
_geom_angle_atom_site_label_2
_geom_angle_atom_site_label_3
_geom_angle_site_symmetry_1
_geom_angle_site_symmetry_3
_geom_angle
_geom_angle_publ_flag
O1 Ba1 O2 . 2_664 105.90(10) yes
O1 Ba1 O3 . 2_665 74.10(10) yes
O1 Ba1 O4 . 3_554 147.80(10) yes
O1 Ba1 O5 . 3 136.70(10) yes
O1 Ba1 O1w . . 78.60(10) yes
O1 Ba1 O2w . . 75.30(10) yes
O1 Ba1 O2w . 1_556 61.30(10) yes
O2 Ba1 O3 2_664 2_665 76.10(10) yes
O2 Ba1 O4 2_664 3_554 75.30(10) yes
O2 Ba1 O5 2_664 3 99.70(10) yes
O2 Ba1 O1w 2_664 . 143.1(2) yes
O2 Ba1 O2w 2_664 . 73.70(10) yes
O2 Ba1 O2w 2_664 1_556 140.00(10) yes
O3 Ba1 O4 2_665 3_554 134.90(10) yes
O3 Ba1 O5 2_665 3 78.90(10) yes
O3 Ba1 O1w 2_665 . 137.90(10) yes
O3 Ba1 O2w 2_665 . 128.40(10) yes
O3 Ba1 O2w 2_665 1_556 64.00(10) yes
O4 Ba1 O5 3_554 3 72.30(10) yes
O4 Ba1 O1w 3_554 . 82.30(10) yes
O4 Ba1 O2w 3_554 . 74.40(10) yes
O4 Ba1 O2w 3_554 1_556 136.70(10) yes
O5 Ba1 O1w 3 . 101.00(10) yes
O5 Ba1 O2w 3 . 146.60(10) yes
O5 Ba1 O2w 3 1_556 76.50(10) yes
O1w Ba1 O2w . . 72.20(10) yes
O1w Ba1 O2w . 1_556 74.90(10) yes
O2w Ba1 O2w . 1_556 129.50(10) yes
O2 S1 O1 . . 112.6(2) no
O2 S1 O3 . . 113.4(2) no
O1 S1 O3 . . 110.8(2) no
O2 S1 C2 . . 106.3(2) no
O1 S1 C2 . . 106.5(2) no
O3 S1 C2 . . 106.7(2) no
O5 S2 O4 . . 113.3(2) no
O5 S2 O6 . . 111.6(3) no
O4 S2 O6 . . 111.5(3) no
O5 S2 C8 . . 105.1(2) no
O4 S2 C8 . . 107.2(2) no
O6 S2 C8 . . 107.6(2) no
S1 O1 Ba1 . . 116.4(2) no
S1 O2 Ba1 . 2_665 149.7(2) no
S1 O3 Ba1 . 2_664 134.7(2) no
S2 O4 Ba1 . 3_545 151.0(2) no
S2 O5 Ba1 . 3_544 138.1(2) no
Ba1 O2w Ba1 . 1_554 129.50(10) no
C2 C1 C6 . . 120.6(5) no
C1 C2 C3 . . 120.5(4) no
C1 C2 S1 . . 121.1(4) no
C3 C2 S1 . . 118.4(3) no
C4 C3 C2 . . 120.0(4) no
C3 C4 C5 . . 121.0(4) no
C6 C5 C4 . . 119.1(4) no
C6 C5 C10 . . 118.9(4) no
C4 C5 C10 . . 122.0(4) no
C5 C6 C1 . . 118.8(4) no
C5 C6 C7 . . 119.5(4) no
C1 C6 C7 . . 121.7(5) no
C8 C7 C6 . . 119.7(6) no
C7 C8 C9 . . 121.3(4) no
C7 C8 S2 . . 120.7(4) no
C9 C8 S2 . . 117.9(3) no
C10 C9 C8 . . 119.4(4) no
C9 C10 C5 . . 121.1(4) no
Ba1 O1w H1w1 . . 124.0(10) no
Ba1 O1w H1w2 . . 124.0(10) no
H1w1 O1w H1w2 . . 110(2) no
Ba1 O2w H2w1 . . 111(3) no
Ba1 O2w H2w1 1_554 . 110(4) no
Ba1 O2w H2w2 . . 111(3) no
Ba1 O2w H2w2 1_554 . 80(4) no
H2w1 O2w H2w2 . . 110(2) no
C2 C1 H1 . . 119.7 no
C6 C1 H1 . . 119.7 no
C4 C3 H3 . . 120.0 no
C2 C3 H3 . . 120.0 no
C3 C4 H4 . . 119.5 no
C5 C4 H4 . . 119.5 no
C8 C7 H7 . . 120.1 no
C6 C7 H7 . . 120.1 no
C10 C9 H9 . . 120.3 no
C8 C9 H9 . . 120.3 no
C9 C10 H10 . . 119.5 no
C5 C10 H10 . . 119.5 no

loop_
_geom_bond_atom_site_label_1
_geom_bond_atom_site_label_2
_geom_bond_site_symmetry_2
_geom_bond_distance
_geom_bond_publ_flag
Ba1 O1 . 2.794(3) yes
Ba1 O2 2_664 2.653(3) yes
Ba1 O3 2_665 2.792(3) yes
Ba1 O4 3_554 2.696(3) yes
Ba1 O5 3 2.736(4) yes
Ba1 O1w . 2.801(3) yes
Ba1 O2w . 2.895(6) yes
Ba1 O2w 1_556 3.029(6) yes
S1 O1 . 1.454(3) no
S1 O2 . 1.450(4) no
S1 O3 . 1.461(3) no
S1 C2 . 1.768(4) no
S2 O4 . 1.445(4) no
S2 O5 . 1.439(4) no
S2 O6 . 1.463(3) no
S2 C8 . 1.766(4) no
C1 C2 . 1.364(6) no
C1 C6 . 1.420(6) no
C2 C3 . 1.411(6) no
C3 C4 . 1.356(6) no
C4 C5 . 1.417(6) no
C5 C6 . 1.409(6) no
C5 C10 . 1.430(6) no
C6 C7 . 1.425(7) no
C7 C8 . 1.378(6) no
C8 C9 . 1.412(6) no
C9 C10 . 1.371(6) no
O1w H1w1 . 0.850(10) no
O1w H1w2 . 0.850(10) no
O2w H2w1 . 0.850(10) no
O2w H2w2 . 0.850(10) no
C1 H1 . 0.93 no
C3 H3 . 0.93 no
C4 H4 . 0.93 no
C7 H7 . 0.93 no
C9 H9 . 0.93 no
C10 H10 . 0.93 no

loop_
_geom_hbond_atom_site_label_D
_geom_hbond_atom_site_label_H
_geom_hbond_atom_site_label_A
_geom_hbond_site_symmetry_A
_geom_hbond_distance_DH
_geom_hbond_distance_HA
_geom_hbond_distance_DA
_geom_hbond_angle_DHA
_geom_hbond_publ_flag
O1w H1w1 O6 2_564 0.850(10) 2.090(10) 2.885(7) 156(2) no
O1w H1w2 O6 2_565 0.850(10) 2.59(5) 3.200(8) 130(5) no
O2w H2w1 O6 2_564 0.850(10) 1.950(10) 2.782(4) 168(3) no
O2w H2w2 O1 1_554 0.850(10) 2.41(4) 2.977(6) 126(4) no

loop_
_geom_torsion_atom_site_label_1
_geom_torsion_atom_site_label_2
_geom_torsion_atom_site_label_3
_geom_torsion_atom_site_label_4
_geom_torsion_site_symmetry_1
_geom_torsion_site_symmetry_4
_geom_torsion
_geom_torsion_publ_flag
O2 S1 O1 Ba1 . . 101.7(2) no
O3 S1 O1 Ba1 . . -26.4(3) no
C2 S1 O1 Ba1 . . -142.07(19) no
O2 Ba1 O1 S1 2_664 . 13.7(2) no
O4 Ba1 O1 S1 3_554 . 101.3(3) no
O5 Ba1 O1 S1 3 . -110.0(2) no
O3 Ba1 O1 S1 2_665 . -56.4(2) no
O1w Ba1 O1 S1 . . 156.0(2) no
O2w Ba1 O1 S1 . . 81.6(2) no
O2w Ba1 O1 S1 1_556 . -125.1(2) no
O1 S1 O2 Ba1 . 2_665 -99.1(4) no
O3 S1 O2 Ba1 . 2_665 27.7(5) no
C2 S1 O2 Ba1 . 2_665 144.6(4) no
O2 S1 O3 Ba1 . 2_664 60.8(3) no
O1 S1 O3 Ba1 . 2_664 -171.5(2) no
C2 S1 O3 Ba1 . 2_664 -56.0(3) no
O5 S2 O4 Ba1 . 3_545 2.2(6) no
O6 S2 O4 Ba1 . 3_545 129.1(4) no
C8 S2 O4 Ba1 . 3_545 -113.4(4) no
O4 S2 O5 Ba1 . 3_544 -70.9(4) no
O6 S2 O5 Ba1 . 3_544 162.2(3) no
C8 S2 O5 Ba1 . 3_544 45.9(4) no
O2 Ba1 O2w Ba1 2_664 1_554 -37.50(10) no
O4 Ba1 O2w Ba1 3_554 1_554 41.40(10) no
O5 Ba1 O2w Ba1 3 1_554 45.3(2) no
O3 Ba1 O2w Ba1 2_665 1_554 -94.1(2) no
O1 Ba1 O2w Ba1 . 1_554 -149.30(10) no
O1w Ba1 O2w Ba1 . 1_554 128.2(2) no
O2w Ba1 O2w Ba1 1_556 1_554 180.0 no
C6 C1 C2 C3 . . -2.0(6) no
C6 C1 C2 S1 . . 178.3(3) no
O2 S1 C2 C1 . . 3.7(4) no
O1 S1 C2 C1 . . -116.7(4) no
O3 S1 C2 C1 . . 125.0(4) no
O2 S1 C2 C3 . . -176.1(3) no
O1 S1 C2 C3 . . 63.6(4) no
O3 S1 C2 C3 . . -54.8(4) no
C1 C2 C3 C4 . . 1.6(6) no
S1 C2 C3 C4 . . -178.6(3) no
C2 C3 C4 C5 . . -0.5(7) no
C3 C4 C5 C6 . . -0.4(6) no
C3 C4 C5 C10 . . 178.1(4) no
C4 C5 C6 C1 . . 0.1(6) no
C10 C5 C6 C1 . . -178.5(4) no
C4 C5 C6 C7 . . -179.8(4) no
C10 C5 C6 C7 . . 1.6(6) no
C2 C1 C6 C5 . . 1.1(6) no
C2 C1 C6 C7 . . -179.0(4) no
C5 C6 C7 C8 . . -1.0(7) no
C1 C6 C7 C8 . . 179.1(4) no
C6 C7 C8 C9 . . -1.1(7) no
C6 C7 C8 S2 . . 175.6(4) no
O5 S2 C8 C7 . . -111.5(4) no
O4 S2 C8 C7 . . 9.4(5) no
O6 S2 C8 C7 . . 129.5(5) no
O5 S2 C8 C9 . . 65.4(4) no
O4 S2 C8 C9 . . -173.7(3) no
O6 S2 C8 C9 . . -53.7(5) no
C7 C8 C9 C10 . . 2.5(7) no
S2 C8 C9 C10 . . -174.3(4) no
C8 C9 C10 C5 . . -1.8(7) no
C6 C5 C10 C9 . . -0.2(6) no
C4 C5 C10 C9 . . -178.7(4) no
